data_4114341
loop_
_publ_author_name
'Carsten Strohmann'
'Katja Strohfeldt'
'Daniel Schildbach'

_publ_contact_author_address
;
Institut f\"ur Anorganische Chemie
Universit\"at W\"urzburg
Am Hubland
97074 W\"urzburg
Germany
;
_publ_contact_author_email mail@carsten-strohmann.de
_publ_contact_author_fax '0049 931 888 4605'
_publ_contact_author_name 'Carsten Strohmann'
_publ_contact_author_phone '0049 931 888 4613'
_publ_section_title
;
 The Crystal Structures of the Chiral Alkyllithium Bases
 [n-BuLi.(-)-Sparteine]2 and [Et2O.(i-PrLi)2.(-)-Sparteine]
;
_journal_name_full 'Journal of the American Chemical Society'
_journal_page_first 13672
_journal_page_last 13673
_journal_paper_doi 10.1021/ja0374372
_journal_volume 125
_journal_year 2003
_chemical_formula_sum 'C38 H70 Li2 N4'
_chemical_formula_weight 596.86
_chemical_name_systematic
;
 ?
;
_space_group_IT_number 5
_symmetry_cell_setting monoclinic
_symmetry_space_group_name_Hall 'C 2y'
_symmetry_space_group_name_H-M 'C 1 2 1'
_atom_sites_solution_hydrogens geom
_atom_sites_solution_primary direct
_atom_sites_solution_secondary difmap
_audit_creation_date 2003-08-03T13:40:35-00:00
_audit_creation_method 'WinGX routine CIF_UPDATE'
_cell_angle_alpha 90.000(4)
_cell_angle_beta 122.694(3)
_cell_angle_gamma 90.000(4)
_cell_formula_units_Z 4
_cell_length_a 24.519(6)
_cell_length_b 9.344(2)
_cell_length_c 19.291(5)
_cell_measurement_temperature 193(2)
_cell_volume 3719.5(16)
_computing_cell_refinement 'SAINTPLUS 6.02 (Bruker AXS, 1999)'
_computing_data_collection 'SMART 5.622 (Bruker AXS, 2001)'
_computing_data_reduction 'SAINTPLUS 6.02 (Bruker AXS, 1999)'
_computing_molecular_graphics 'Ortep-3 V1.073 (Farrugia, 2001)'
_computing_publication_material 'SHELXL-97 (Sheldrick, 1997)'
_computing_structure_refinement 'SHELXL-97 (Sheldrick, 1997)'
_computing_structure_solution 'SHELXS-90 (Sheldrick, 1990)'
_diffrn_ambient_temperature 193(2)
_diffrn_measured_fraction_theta_full 0.997
_diffrn_measured_fraction_theta_max 0.997
_diffrn_measurement_device_type 'Bruker APEX-CCD'
_diffrn_measurement_method omega-scans
_diffrn_radiation_monochromator graphite
_diffrn_radiation_type MoK\a
_diffrn_radiation_wavelength 0.71073
_diffrn_reflns_av_R_equivalents 0.0397
_diffrn_reflns_av_unetI/netI 0.029
_diffrn_reflns_limit_h_max 29
_diffrn_reflns_limit_h_min -29
_diffrn_reflns_limit_k_max 11
_diffrn_reflns_limit_k_min -11
_diffrn_reflns_limit_l_max 22
_diffrn_reflns_limit_l_min -22
_diffrn_reflns_number 36022
_diffrn_reflns_theta_full 25
_diffrn_reflns_theta_max 25
_diffrn_reflns_theta_min 1.25
_exptl_absorpt_coefficient_mu 0.061
_exptl_absorpt_correction_type empirical
_exptl_absorpt_process_details 'Sadabs 2.01 (Bruker AXS, 1999)'
_exptl_crystal_density_diffrn 1.066
_exptl_crystal_F_000 1328
_exptl_crystal_size_max 0.3
_exptl_crystal_size_mid 0.1
_exptl_crystal_size_min 0.1
_refine_diff_density_max 0.416
_refine_diff_density_min -0.221
_refine_diff_density_rms 0.042
_refine_ls_abs_structure_details 'Flack H D (1983), Acta Cryst. A39, 876-881'
_refine_ls_abs_structure_Flack 2(2)
_refine_ls_extinction_method none
_refine_ls_goodness_of_fit_ref 1.012
_refine_ls_hydrogen_treatment mixed
_refine_ls_matrix_type full
_refine_ls_number_parameters 423
_refine_ls_number_reflns 6546
_refine_ls_number_restraints 7
_refine_ls_restrained_S_all 1.042
_refine_ls_R_factor_all 0.069
_refine_ls_R_factor_gt 0.0584
_refine_ls_shift/su_max 0.004
_refine_ls_shift/su_mean 0
_refine_ls_structure_factor_coef Fsqd
_refine_ls_weighting_details 'calc w=1/[\s^2^(Fo^2^)+(0.1238P)^2^+0.0000P] where P=(Fo^2^+2Fc^2^)/3'
_refine_ls_weighting_scheme calc
_refine_ls_wR_factor_gt 0.1568
_refine_ls_wR_factor_ref 0.1639
_reflns_number_gt 5394
_reflns_number_total 6546
_reflns_threshold_expression >2sigma(I)
_cod_data_source_file ja0374372si20030721_123657.cif
_cod_data_source_block compound1
_cod_original_cell_volume 3719.3(16)
_cod_original_formula_sum C38H70Li2N4
_cod_database_code 4114341

loop_
_symmetry_equiv_pos_as_xyz
'x, y, z'
'-x, y, -z'
'x+1/2, y+1/2, z'
'-x+1/2, y+1/2, -z'

loop_
_atom_site_label
_atom_site_type_symbol
_atom_site_fract_x
_atom_site_fract_y
_atom_site_fract_z
_atom_site_U_iso_or_equiv
_atom_site_adp_type
_atom_site_occupancy
_atom_site_symmetry_multiplicity
_atom_site_calc_flag
_atom_site_refinement_flags
C1 C -0.02305(11) 0.7786(3) 0.67966(16) 0.0457(6) Uani 1 1 d .
H1A H -0.0590(16) 0.799(4) 0.6857(19) 0.071(9) Uiso 1 1 d .
H1B H 0.0108(13) 0.868(3) 0.7233(16) 0.058(8) Uiso 1 1 d .
C2 C -0.04154(13) 0.8318(4) 0.59578(18) 0.0587(8) Uani 1 1 d .
H2A H -0.068 0.757 0.5548 0.07 Uiso 1 1 calc R
H2B H -0.0014 0.8429 0.5958 0.07 Uiso 1 1 calc R
C3 C -0.07965(13) 0.9752(3) 0.56642(17) 0.0562(7) Uani 1 1 d .
H3A H -0.1206 0.9647 0.5645 0.067 Uiso 1 1 calc R
H3B H -0.0537 1.051 0.6069 0.067 Uiso 1 1 calc R
C4 C -0.09499(16) 1.0206(4) 0.48309(19) 0.0763(10) Uani 1 1 d .
H4A H -0.0546 1.0408 0.4859 0.114 Uiso 1 1 calc R
H4B H -0.1219 1.107 0.4657 0.114 Uiso 1 1 calc R
H4C H -0.1185 0.9437 0.4433 0.114 Uiso 1 1 calc R
C5 C 0.02830(12) 0.4764(3) 0.82929(17) 0.0483(7) Uani 1 1 d D
H5A H 0.0747(17) 0.491(4) 0.852(2) 0.077(10) Uiso 1 1 d .
H5B H 0.0226(16) 0.515(4) 0.870(2) 0.069(10) Uiso 1 1 d .
C6 C 0.02699(18) 0.3158(5) 0.8446(3) 0.0675(12) Uani 0.75 1 d PD
H6A H 0.0333 0.2643 0.8046 0.081 Uiso 0.75 1 calc PR
H6B H -0.0172 0.2924 0.8306 0.081 Uiso 0.75 1 calc PR
C7 C 0.0763(4) 0.2504(8) 0.9325(4) 0.117(2) Uiso 0.75 1 d PD
H7A H 0.1193 0.2691 0.9411 0.14 Uiso 0.75 1 calc PR
H7B H 0.0734 0.3158 0.9708 0.14 Uiso 0.75 1 calc PR
C8 C 0.0827(14) 0.120(2) 0.9656(18) 0.196(11) Uiso 0.3 1 d PD
H8A H 0.0397 0.0776 0.9426 0.294 Uiso 0.3 1 calc PR
H8B H 0.1043 0.1293 1.0255 0.294 Uiso 0.3 1 calc PR
H8C H 0.1087 0.0592 0.953 0.294 Uiso 0.3 1 calc PR
C6A C 0.0396(5) 0.4628(14) 0.9105(6) 0.057(3) Uani 0.25 1 d PD
H6A1 H 0.0019 0.4123 0.9049 0.069 Uiso 0.25 1 calc PR
H6A2 H 0.0401 0.5604 0.9308 0.069 Uiso 0.25 1 calc PR
C7A C 0.1005(7) 0.3865(18) 0.9765(9) 0.085(4) Uiso 0.25 1 d PD
H7A1 H 0.1259 0.3494 0.9542 0.102 Uiso 0.25 1 calc PR
H7A2 H 0.1283 0.4506 1.0237 0.102 Uiso 0.25 1 calc PR
C8A C 0.0797(6) 0.2949(16) 0.9952(8) 0.205(5) Uiso 0.7 1 d PD
H8A1 H 0.0446 0.3316 1.0002 0.308 Uiso 0.7 1 calc PR
H8A2 H 0.114 0.2552 1.0482 0.308 Uiso 0.7 1 calc PR
H8A3 H 0.0629 0.2198 0.9531 0.308 Uiso 0.7 1 calc PR
C9 C 0.05416(12) 0.4461(3) 0.61707(15) 0.0487(6) Uani 1 1 d .
H9A H 0.0727 0.4194 0.5843 0.058 Uiso 1 1 calc R
H9B H 0.0151 0.505 0.5818 0.058 Uiso 1 1 calc R
C10 C 0.03513(13) 0.3120(3) 0.64278(16) 0.0537(7) Uani 1 1 d .
H10A H 0.0041 0.2562 0.5932 0.064 Uiso 1 1 calc R
H10B H 0.0132 0.3388 0.6715 0.064 Uiso 1 1 calc R
C11 C 0.09377(14) 0.2204(3) 0.69919(18) 0.0565(7) Uani 1 1 d .
H11A H 0.1121 0.1814 0.6683 0.068 Uiso 1 1 calc R
H11B H 0.0809 0.139 0.7201 0.068 Uiso 1 1 calc R
C12 C 0.14477(12) 0.3113(3) 0.77142(16) 0.0444(6) Uani 1 1 d .
H12A H 0.1281 0.3398 0.8061 0.053 Uiso 1 1 calc R
H12B H 0.1844 0.2536 0.8058 0.053 Uiso 1 1 calc R
C13 C 0.16156(11) 0.4441(3) 0.74171(14) 0.0387(5) Uani 1 1 d .
H13 H 0.1769 0.4114 0.7057 0.046 Uiso 1 1 calc R
C14 C 0.21608(10) 0.5333(3) 0.81095(14) 0.0392(6) Uani 1 1 d .
H14 H 0.2549 0.4701 0.8424 0.047 Uiso 1 1 calc R
C15 C 0.23359(11) 0.6534(3) 0.77320(15) 0.0419(6) Uani 1 1 d .
H15A H 0.2446 0.6143 0.7345 0.05 Uiso 1 1 calc R
H15B H 0.2712 0.7082 0.8167 0.05 Uiso 1 1 calc R
C16 C 0.17390(11) 0.7488(3) 0.72778(14) 0.0363(5) Uani 1 1 d .
H16 H 0.1834 0.8276 0.7007 0.044 Uiso 1 1 calc R
C17 C 0.11835(11) 0.6604(3) 0.66044(14) 0.0386(5) Uani 1 1 d .
H17A H 0.0793 0.7217 0.631 0.046 Uiso 1 1 calc R
H17B H 0.1296 0.6313 0.6203 0.046 Uiso 1 1 calc R
C18 C 0.20170(11) 0.5977(2) 0.87271(14) 0.0354(5) Uani 1 1 d .
H18A H 0.1892 0.5198 0.8962 0.042 Uiso 1 1 calc R
H18B H 0.2417 0.6424 0.9185 0.042 Uiso 1 1 calc R
C19 C 0.15930(10) 0.8171(2) 0.78834(14) 0.0333(5) Uani 1 1 d .
H19 H 0.1171 0.8689 0.7546 0.04 Uiso 1 1 calc R
C20 C 0.21046(12) 0.9296(3) 0.84351(15) 0.0411(6) Uani 1 1 d .
H20A H 0.2538 0.8839 0.8741 0.049 Uiso 1 1 calc R
H20B H 0.2112 1.006 0.8085 0.049 Uiso 1 1 calc R
C21 C 0.19661(13) 0.9954(3) 0.90419(15) 0.0461(6) Uani 1 1 d .
H21A H 0.1555 1.0497 0.8741 0.055 Uiso 1 1 calc R
H21B H 0.2318 1.0625 0.9409 0.055 Uiso 1 1 calc R
C22 C 0.19169(13) 0.8772(3) 0.95525(15) 0.0466(6) Uani 1 1 d .
H22A H 0.2339 0.8279 0.9888 0.056 Uiso 1 1 calc R
H22B H 0.1804 0.9192 0.993 0.056 Uiso 1 1 calc R
C23 C 0.13981(11) 0.7706(3) 0.89785(14) 0.0396(6) Uani 1 1 d .
H23A H 0.1379 0.6932 0.9315 0.047 Uiso 1 1 calc R
H23B H 0.0973 0.8198 0.8689 0.047 Uiso 1 1 calc R
C24 C -0.13349(14) 0.3769(3) 0.62365(19) 0.0596(8) Uani 1 1 d .
H24A H -0.1701 0.3084 0.5989 0.072 Uiso 1 1 calc R
H24B H -0.0936 0.3238 0.6633 0.072 Uiso 1 1 calc R
C25 C -0.12620(14) 0.4401(4) 0.55581(18) 0.0644(8) Uani 1 1 d .
H25A H -0.0871 0.5015 0.5809 0.077 Uiso 1 1 calc R
H25B H -0.1205 0.3616 0.5258 0.077 Uiso 1 1 calc R
C26 C -0.18518(14) 0.5276(4) 0.49606(18) 0.0692(9) Uani 1 1 d .
H26A H -0.2234 0.4642 0.4654 0.083 Uiso 1 1 calc R
H26B H -0.178 0.5754 0.4559 0.083 Uiso 1 1 calc R
C27 C -0.19745(13) 0.6391(3) 0.54340(16) 0.0556(7) Uani 1 1 d .
H27A H -0.1609 0.7079 0.5694 0.067 Uiso 1 1 calc R
H27B H -0.2374 0.6929 0.5046 0.067 Uiso 1 1 calc R
C28 C -0.20457(11) 0.5717(3) 0.60876(16) 0.0467(7) Uani 1 1 d .
H28 H -0.2409 0.5012 0.5804 0.056 Uiso 1 1 calc R
C29 C -0.22216(11) 0.6761(3) 0.65440(16) 0.0467(6) Uani 1 1 d .
H29 H -0.2629 0.7262 0.6123 0.056 Uiso 1 1 calc R
C30 C -0.23697(11) 0.5926(4) 0.70992(17) 0.0572(8) Uani 1 1 d .
H30A H -0.2708 0.5197 0.6779 0.069 Uiso 1 1 calc R
H30B H -0.2523 0.6577 0.7364 0.069 Uiso 1 1 calc R
C31 C -0.17341(12) 0.5216(3) 0.77444(17) 0.0547(8) Uani 1 1 d .
H31 H -0.182 0.4623 0.8107 0.066 Uiso 1 1 calc R
C32 C -0.15211(12) 0.4209(3) 0.73130(18) 0.0557(8) Uani 1 1 d .
H32A H -0.11 0.3777 0.7732 0.067 Uiso 1 1 calc R
H32B H -0.1841 0.3424 0.7055 0.067 Uiso 1 1 calc R
C33 C -0.17194(12) 0.7906(3) 0.70557(17) 0.0482(6) Uani 1 1 d .
H33A H -0.1613 0.8435 0.6699 0.058 Uiso 1 1 calc R
H33B H -0.191 0.8596 0.7257 0.058 Uiso 1 1 calc R
C34 C -0.12302(12) 0.6345(4) 0.82843(16) 0.0553(8) Uani 1 1 d .
H34 H -0.0814 0.5829 0.866 0.066 Uiso 1 1 calc R
C35 C -0.14158(14) 0.7127(5) 0.88329(19) 0.0742(10) Uani 1 1 d .
H35A H -0.1846 0.7581 0.848 0.089 Uiso 1 1 calc R
H35B H -0.1448 0.6423 0.9192 0.089 Uiso 1 1 calc R
C36 C -0.09286(17) 0.8247(6) 0.9355(2) 0.0936(14) Uani 1 1 d .
H36A H -0.0512 0.7784 0.9763 0.112 Uiso 1 1 calc R
H36B H -0.1082 0.8787 0.966 0.112 Uiso 1 1 calc R
C37 C -0.08263(16) 0.9260(5) 0.8829(2) 0.0841(12) Uani 1 1 d .
H37A H -0.0472 0.9934 0.9188 0.101 Uiso 1 1 calc R
H37B H -0.1226 0.9825 0.8479 0.101 Uiso 1 1 calc R
C38 C -0.06542(13) 0.8456(4) 0.82799(18) 0.0587(8) Uani 1 1 d .
H38A H -0.0628 0.9156 0.7913 0.07 Uiso 1 1 calc R
H38B H -0.0219 0.8024 0.8634 0.07 Uiso 1 1 calc R
Li1 Li 0.05322(17) 0.6127(4) 0.7494(2) 0.0390(9) Uani 1 1 d .
Li2 Li -0.05517(17) 0.6087(5) 0.7361(2) 0.0420(9) Uani 1 1 d .
N1 N 0.10216(8) 0.5310(2) 0.68936(11) 0.0353(5) Uani 1 1 d .
N2 N 0.14976(8) 0.70565(19) 0.83578(10) 0.0305(4) Uani 1 1 d .
N3 N -0.14516(9) 0.4890(2) 0.66765(13) 0.0440(5) Uani 1 1 d .
N4 N -0.11148(9) 0.7322(2) 0.77688(12) 0.0452(5) Uani 1 1 d .

loop_
_atom_site_aniso_label
_atom_site_aniso_U_11
_atom_site_aniso_U_22
_atom_site_aniso_U_33
_atom_site_aniso_U_23
_atom_site_aniso_U_13
_atom_site_aniso_U_12
C1 0.0310(12) 0.0562(16) 0.0519(15) 0.0178(13) 0.0238(12) 0.0069(12)
C2 0.0512(15) 0.070(2) 0.0649(17) 0.0258(16) 0.0380(14) 0.0159(14)
C3 0.0489(14) 0.0547(17) 0.0556(16) 0.0113(14) 0.0219(13) -0.0026(13)
C4 0.074(2) 0.079(2) 0.0605(18) 0.0141(18) 0.0261(17) 0.0136(19)
C5 0.0366(14) 0.0617(18) 0.0496(15) 0.0112(14) 0.0252(12) 0.0002(12)
C6 0.047(2) 0.077(3) 0.074(3) 0.037(2) 0.030(2) 0.004(2)
C6A 0.049(6) 0.065(8) 0.037(5) 0.031(6) 0.009(5) 0.002(5)
C9 0.0476(14) 0.0532(15) 0.0379(12) -0.0059(13) 0.0182(11) -0.0016(13)
C10 0.0494(14) 0.0484(15) 0.0499(15) -0.0129(13) 0.0181(12) -0.0120(13)
C11 0.0639(18) 0.0389(15) 0.0654(18) -0.0068(14) 0.0341(15) -0.0033(13)
C12 0.0452(13) 0.0349(13) 0.0502(14) 0.0019(12) 0.0239(12) 0.0042(11)
C13 0.0405(12) 0.0355(13) 0.0441(13) -0.0046(11) 0.0255(11) 0.0055(11)
C14 0.0309(12) 0.0372(13) 0.0469(13) 0.0048(11) 0.0194(11) 0.0080(10)
C15 0.0387(12) 0.0488(14) 0.0500(14) -0.0043(12) 0.0318(12) -0.0008(11)
C16 0.0436(13) 0.0371(13) 0.0398(12) 0.0063(10) 0.0301(11) -0.0008(10)
C17 0.0452(13) 0.0413(13) 0.0355(12) 0.0045(11) 0.0260(11) 0.0038(11)
C18 0.0338(12) 0.0350(12) 0.0335(11) 0.0018(10) 0.0157(10) -0.0026(10)
C19 0.0343(11) 0.0330(11) 0.0355(11) 0.0038(10) 0.0209(10) 0.0009(10)
C20 0.0459(13) 0.0346(12) 0.0488(13) 0.0008(11) 0.0295(11) -0.0034(11)
C21 0.0541(15) 0.0393(14) 0.0459(13) -0.0086(12) 0.0277(12) -0.0101(12)
C22 0.0543(15) 0.0499(15) 0.0400(13) -0.0074(12) 0.0284(12) -0.0087(13)
C23 0.0430(12) 0.0439(14) 0.0398(12) -0.0005(11) 0.0277(11) -0.0031(11)
C24 0.0444(14) 0.0521(16) 0.0674(18) -0.0062(15) 0.0203(14) -0.0052(13)
C25 0.0559(16) 0.077(2) 0.0565(16) -0.0138(17) 0.0276(14) -0.0023(16)
C26 0.0570(17) 0.090(2) 0.0490(16) -0.0051(17) 0.0213(14) -0.0063(17)
C27 0.0427(14) 0.071(2) 0.0415(14) 0.0123(14) 0.0151(12) 0.0028(14)
C28 0.0263(12) 0.0532(16) 0.0486(14) 0.0086(12) 0.0123(11) -0.0051(11)
C29 0.0290(12) 0.0590(17) 0.0483(14) 0.0189(13) 0.0183(11) 0.0061(11)
C30 0.0299(13) 0.078(2) 0.0634(17) 0.0180(16) 0.0249(13) -0.0010(13)
C31 0.0390(13) 0.074(2) 0.0580(16) 0.0286(15) 0.0310(13) 0.0055(14)
C32 0.0375(14) 0.0574(17) 0.0636(17) 0.0206(14) 0.0216(13) -0.0036(12)
C33 0.0409(13) 0.0551(17) 0.0546(15) 0.0088(13) 0.0297(12) 0.0057(12)
C34 0.0394(13) 0.086(2) 0.0489(15) 0.0166(15) 0.0294(12) 0.0111(14)
C35 0.0500(17) 0.124(3) 0.0618(18) 0.003(2) 0.0386(16) 0.0081(19)
C36 0.066(2) 0.160(4) 0.072(2) -0.027(3) 0.0490(19) -0.004(2)
C37 0.0577(18) 0.114(3) 0.084(2) -0.037(2) 0.0407(18) -0.010(2)
C38 0.0440(14) 0.080(2) 0.0593(16) -0.0139(16) 0.0327(13) -0.0074(14)
Li1 0.0334(19) 0.044(2) 0.039(2) 0.0037(18) 0.0193(17) -0.0038(17)
Li2 0.0294(19) 0.048(2) 0.046(2) 0.0098(19) 0.0191(18) 0.0019(18)
N1 0.0347(10) 0.0340(11) 0.0337(9) -0.0019(8) 0.0162(8) -0.0021(8)
N2 0.0328(9) 0.0323(10) 0.0304(9) 0.0028(8) 0.0197(8) 0.0009(8)
N3 0.0310(10) 0.0458(12) 0.0496(11) 0.0066(10) 0.0181(9) -0.0014(9)
N4 0.0294(10) 0.0629(14) 0.0443(11) 0.0025(10) 0.0205(9) -0.0004(10)

loop_
_atom_type_symbol
_atom_type_description
_atom_type_scat_dispersion_real
_atom_type_scat_dispersion_imag
_atom_type_scat_source
C C 0.0033 0.0016 'International Tables Vol C Tables 4.2.6.8 and 6.1.1.4'
H H 0 0 'International Tables Vol C Tables 4.2.6.8 and 6.1.1.4'
Li Li -0.0003 0.0001 'International Tables Vol C Tables 4.2.6.8 and 6.1.1.4'
N N 0.0061 0.0033 'International Tables Vol C Tables 4.2.6.8 and 6.1.1.4'

loop_
_geom_angle_atom_site_label_1
_geom_angle_atom_site_label_2
_geom_angle_atom_site_label_3
_geom_angle
C2 C1 Li1 122.9(2)
C2 C1 Li2 139.1(2)
Li1 C1 Li2 67.92(15)
C1 C2 C3 116.6(2)
C4 C3 C2 112.8(3)
C6A C5 C6 73.5(6)
C6A C5 Li2 118.6(5)
C6 C5 Li2 126.3(2)
C6A C5 Li1 143.6(6)
C6 C5 Li1 134.8(3)
Li2 C5 Li1 67.45(15)
C5 C6 C7 120.1(4)
C8 C7 C6 133.3(15)
C5 C6A C7A 118.5(10)
C8A C7A C6A 102.2(13)
N1 C9 C10 111.4(2)
C9 C10 C11 111.3(2)
C10 C11 C12 109.4(2)
C13 C12 C11 111.4(2)
N1 C13 C12 109.74(18)
N1 C13 C14 111.66(18)
C12 C13 C14 113.8(2)
C15 C14 C13 108.9(2)
C15 C14 C18 108.97(19)
C13 C14 C18 115.64(18)
C14 C15 C16 105.98(17)
C17 C16 C15 108.2(2)
C17 C16 C19 114.01(17)
C15 C16 C19 110.64(18)
N1 C17 C16 115.00(18)
N2 C18 C14 113.20(18)
N2 C19 C16 110.91(18)
N2 C19 C20 113.16(17)
C16 C19 C20 111.85(17)
C21 C20 C19 111.86(19)
C20 C21 C22 109.5(2)
C23 C22 C21 109.27(19)
N2 C23 C22 114.85(18)
N3 C24 C25 111.6(3)
C26 C25 C24 110.8(2)
C25 C26 C27 109.3(2)
C28 C27 C26 111.6(3)
N3 C28 C27 110.40(19)
N3 C28 C29 110.9(2)
C27 C28 C29 114.5(2)
C30 C29 C28 109.2(2)
C30 C29 C33 108.7(2)
C28 C29 C33 116.21(18)
C29 C30 C31 105.70(18)
C32 C31 C30 108.9(2)
C32 C31 C34 114.16(19)
C30 C31 C34 110.5(2)
N3 C32 C31 114.7(2)
N4 C33 C29 113.4(2)
N4 C34 C31 110.1(2)
N4 C34 C35 113.7(3)
C31 C34 C35 111.4(2)
C36 C35 C34 111.7(2)
C35 C36 C37 110.4(3)
C36 C37 C38 111.5(3)
N4 C38 C37 114.7(2)
N1 Li1 N2 82.34(14)
N1 Li1 C1 116.07(18)
N2 Li1 C1 112.9(2)
N1 Li1 C5 124.9(2)
N2 Li1 C5 105.92(17)
C1 Li1 C5 110.22(18)
N3 Li2 C5 113.1(2)
N3 Li2 N4 82.10(14)
C5 Li2 N4 118.2(2)
N3 Li2 C1 124.4(2)
C5 Li2 C1 111.45(17)
N4 Li2 C1 104.19(19)
C17 N1 C9 108.86(18)
C17 N1 C13 109.86(17)
C9 N1 C13 109.64(18)
C17 N1 Li1 104.44(17)
C9 N1 Li1 107.42(17)
C13 N1 Li1 116.32(16)
C18 N2 C23 111.60(17)
C18 N2 C19 113.30(16)
C23 N2 C19 111.19(17)
C18 N2 Li1 112.99(17)
C23 N2 Li1 101.21(16)
C19 N2 Li1 105.80(16)
C24 N3 C32 108.7(2)
C24 N3 C28 110.1(2)
C32 N3 C28 110.73(18)
C24 N3 Li2 105.50(18)
C32 N3 Li2 104.65(18)
C28 N3 Li2 116.72(19)
C38 N4 C33 112.2(2)
C38 N4 C34 110.4(2)
C33 N4 C34 113.08(18)
C38 N4 Li2 102.14(17)
C33 N4 Li2 111.17(18)
C34 N4 Li2 107.14(19)

loop_
_geom_bond_atom_site_label_1
_geom_bond_atom_site_label_2
_geom_bond_distance
C1 C2 1.509(4)
C1 Li1 2.234(5)
C1 Li2 2.291(5)
C2 C3 1.555(4)
C3 C4 1.501(4)
C5 C6A 1.441(10)
C5 C6 1.533(5)
C5 Li2 2.230(5)
C5 Li1 2.321(5)
C6 C7 1.580(8)
C7 C8 1.342(18)
C6A C7A 1.519(14)
C7A C8A 1.149(14)
C9 N1 1.479(3)
C9 C10 1.511(4)
C10 C11 1.515(4)
C11 C12 1.531(4)
C12 C13 1.514(3)
C13 N1 1.487(3)
C13 C14 1.529(3)
C14 C15 1.520(3)
C14 C18 1.536(3)
C15 C16 1.523(3)
C16 C17 1.521(3)
C16 C19 1.533(3)
C17 N1 1.473(3)
C18 N2 1.472(3)
C19 N2 1.486(3)
C19 C20 1.539(3)
C20 C21 1.514(3)
C21 C22 1.527(4)
C22 C23 1.521(3)
C23 N2 1.476(3)
C24 N3 1.470(4)
C24 C25 1.531(4)
C25 C26 1.513(4)
C26 C27 1.519(4)
C27 C28 1.502(4)
C28 N3 1.491(3)
C28 C29 1.524(4)
C29 C30 1.519(4)
C29 C33 1.524(4)
C30 C31 1.524(3)
C31 C32 1.523(4)
C31 C34 1.528(4)
C32 N3 1.472(3)
C33 N4 1.478(3)
C34 N4 1.485(3)
C34 C35 1.543(4)
C35 C36 1.496(5)
C36 C37 1.505(6)
C37 C38 1.532(4)
C38 N4 1.472(3)
Li1 N1 2.206(4)
Li1 N2 2.207(4)
Li2 N3 2.172(4)
Li2 N4 2.243(5)
